data_4117912
loop_
_publ_author_name
'Myles B. Herbert'
'Yu Lan'
'Benjamin K. Keitz'
'Peng Liu'
'Koji Endo'
'Michael W. Day'
'K. N. Houk'
'Robert H. Grubbs'

_publ_section_title
;
 Decomposition Pathways of Z-Selective Ruthenium Metathesis Catalysts
;
_journal_name_full 'Journal of the American Chemical Society'
_journal_page_first 7861
_journal_page_last 7866
_journal_paper_doi 10.1021/ja301108m
_journal_volume 134
_journal_year 2012
_chemical_formula_moiety 'C40 H50 N2 O6 Ru'
_chemical_formula_sum 'C40 H50 N2 O6 Ru'
_chemical_formula_weight 755.89
_chemical_name_systematic
;
 ?
;
_space_group_IT_number 61
_symmetry_cell_setting orthorhombic
_symmetry_space_group_name_Hall '-P 2ac 2ab'
_symmetry_space_group_name_H-M 'P b c a'
_atom_sites_solution_hydrogens geom
_atom_sites_solution_primary direct
_atom_sites_solution_secondary difmap
_audit_creation_method SHELXL-97
_cell_angle_alpha 90.00
_cell_angle_beta 90.00
_cell_angle_gamma 90.00
_cell_formula_units_Z 8
_cell_length_a 18.4243(7)
_cell_length_b 17.6260(7)
_cell_length_c 23.0612(10)
_cell_measurement_reflns_used 9377
_cell_measurement_temperature 100(2)
_cell_measurement_theta_max 80.929
_cell_measurement_theta_min 4.990
_cell_volume 7489.0(5)
_computing_cell_refinement 'Bruker SAINT-Plus v7.66A'
_computing_data_collection 'Bruker APEX2 v2009.7-0'
_computing_data_reduction 'Bruker SAINT-Plus v7.66A'
_computing_molecular_graphics 'Bruker XP v5.1'
_computing_publication_material 'Bruker XCIF 2008'
_computing_structure_refinement 'SHELXL-97 (Sheldrick, 2008)'
_computing_structure_solution 'SHELXS-97 (Sheldrick, 2008)'
_diffrn_ambient_temperature 100(2)
_diffrn_measured_fraction_theta_full 0.995
_diffrn_measured_fraction_theta_max 0.995
_diffrn_measurement_device_type 'Bruker KAPPA APEX II'
_diffrn_measurement_method '\w scans; 12 settings'
_diffrn_radiation_monochromator graphite
_diffrn_radiation_source 'fine-focus sealed tube'
_diffrn_radiation_type MoK\a
_diffrn_radiation_wavelength 0.71073
_diffrn_reflns_av_R_equivalents 0.0607
_diffrn_reflns_av_sigmaI/netI 0.0388
_diffrn_reflns_limit_h_max 28
_diffrn_reflns_limit_h_min -40
_diffrn_reflns_limit_k_max 38
_diffrn_reflns_limit_k_min -38
_diffrn_reflns_limit_l_max 50
_diffrn_reflns_limit_l_min -49
_diffrn_reflns_number 423400
_diffrn_reflns_theta_full 50.77
_diffrn_reflns_theta_max 50.77
_diffrn_reflns_theta_min 1.83
_exptl_absorpt_coefficient_mu 0.466
_exptl_absorpt_correction_T_max 0.8963
_exptl_absorpt_correction_T_min 0.8766
_exptl_absorpt_correction_type none
_exptl_crystal_colour Brown/yellow
_exptl_crystal_density_diffrn 1.341
_exptl_crystal_description Block
_exptl_crystal_F_000 3168
_exptl_crystal_size_max 0.29
_exptl_crystal_size_mid 0.27
_exptl_crystal_size_min 0.24
_refine_diff_density_max 2.482
_refine_diff_density_min -3.491
_refine_diff_density_rms 0.100
_refine_ls_extinction_method none
_refine_ls_goodness_of_fit_ref 2.102
_refine_ls_hydrogen_treatment Riding
_refine_ls_matrix_type 'Full matrix'
_refine_ls_number_parameters 450
_refine_ls_number_reflns 40410
_refine_ls_number_restraints 0
_refine_ls_restrained_S_all 2.102
_refine_ls_R_factor_all 0.0973
_refine_ls_R_factor_gt 0.0405
_refine_ls_shift/su_max 0.003
_refine_ls_shift/su_mean 0.000
_refine_ls_structure_factor_coef Fsqd
_refine_ls_weighting_details w=1/s^2^(Fo^2^)
_refine_ls_weighting_scheme sigma
_refine_ls_wR_factor_gt 0.0549
_refine_ls_wR_factor_ref 0.0571
_reflns_number_gt 22081
_reflns_number_total 40410
_reflns_threshold_expression >2sigma(I)
_cod_data_source_file ja301108m_si_003.cif
_cod_data_source_block bkk13
_cod_depositor_comments
;
The following automatic conversions were performed:

'_atom_sites_solution_primary' value 'direct methods' was changed to
'direct'.

'_atom_sites_solution_secondary' value 'Difference Fourier map' was
changed to 'difmap'.

'_atom_sites_solution_hydrogens' value 'Geometric positions' was
changed to 'geom'.

Automatic conversion script
Id: cif_fix_values 6452 2018-10-05 10:23:21Z andrius 
;
_cod_database_code 4117912

loop_
_symmetry_equiv_pos_as_xyz
'x, y, z'
'-x+1/2, -y, z+1/2'
'-x, y+1/2, -z+1/2'
'x+1/2, -y+1/2, -z'
'-x, -y, -z'
'x-1/2, y, -z-1/2'
'x, -y-1/2, z-1/2'
'-x-1/2, y-1/2, z'

loop_
_atom_site_label
_atom_site_type_symbol
_atom_site_fract_x
_atom_site_fract_y
_atom_site_fract_z
_atom_site_U_iso_or_equiv
_atom_site_adp_type
_atom_site_occupancy
_atom_site_symmetry_multiplicity
_atom_site_calc_flag
_atom_site_refinement_flags
Ru1 Ru 0.378205(2) 0.330088(3) 0.251767(3) 0.01234(1) Uani 1 1 d .
O1 O 0.37378(3) 0.44398(4) 0.40176(3) 0.02999(14) Uani 1 1 d .
O2 O 0.42233(3) 0.49422(4) 0.26163(3) 0.03133(16) Uani 1 1 d .
O3 O 0.28924(3) 0.36455(4) 0.14059(3) 0.02721(14) Uani 1 1 d .
O4 O 0.22306(3) 0.36760(4) 0.29476(3) 0.02370(13) Uani 1 1 d .
O5 O 0.36423(2) 0.21183(3) 0.25382(3) 0.01795(10) Uani 1 1 d .
O6 O 0.24911(3) 0.21422(4) 0.22392(3) 0.02610(14) Uani 1 1 d .
N1 N 0.53206(3) 0.25896(4) 0.24996(3) 0.01510(10) Uani 1 1 d .
N2 N 0.49884(3) 0.29598(4) 0.16375(3) 0.01762(13) Uani 1 1 d .
C1 C 0.48014(3) 0.29490(4) 0.22031(3) 0.01443(13) Uani 1 1 d .
C2 C 0.58912(4) 0.22830(5) 0.21063(4) 0.02081(16) Uani 1 1 d .
H2A H 0.5848 0.1726 0.2065 0.025 Uiso 1 1 calc R
H2B H 0.6383 0.2409 0.2249 0.025 Uiso 1 1 calc R
C3 C 0.57315(4) 0.26803(6) 0.15396(4) 0.02280(17) Uani 1 1 d .
H3A H 0.6074 0.3103 0.1470 0.027 Uiso 1 1 calc R
H3B H 0.5751 0.2323 0.1209 0.027 Uiso 1 1 calc R
C4 C 0.54299(4) 0.25206(5) 0.31342(4) 0.01612(13) Uani 1 1 d .
C5 C 0.59291(4) 0.31788(5) 0.33251(4) 0.02072(16) Uani 1 1 d .
H5A H 0.6377 0.3177 0.3088 0.025 Uiso 1 1 calc R
H5B H 0.5678 0.3669 0.3263 0.025 Uiso 1 1 calc R
C6 C 0.61264(4) 0.30934(6) 0.39682(4) 0.0288(2) Uani 1 1 d .
H6 H 0.6448 0.3522 0.4089 0.035 Uiso 1 1 calc R
C7 C 0.65197(5) 0.23409(7) 0.40616(4) 0.0343(3) Uani 1 1 d .
H7A H 0.6662 0.2292 0.4474 0.041 Uiso 1 1 calc R
H7B H 0.6966 0.2327 0.3823 0.041 Uiso 1 1 calc R
C8 C 0.60213(4) 0.16818(6) 0.38919(4) 0.0301(2) Uani 1 1 d .
H8 H 0.6280 0.1190 0.3955 0.036 Uiso 1 1 calc R
C9 C 0.58191(4) 0.17596(5) 0.32504(4) 0.02248(16) Uani 1 1 d .
H9A H 0.5497 0.1335 0.3137 0.027 Uiso 1 1 calc R
H9B H 0.6264 0.1730 0.3011 0.027 Uiso 1 1 calc R
C10 C 0.54239(4) 0.31062(6) 0.43308(4) 0.0286(2) Uani 1 1 d .
H10A H 0.5543 0.3057 0.4748 0.034 Uiso 1 1 calc R
H10B H 0.5167 0.3594 0.4273 0.034 Uiso 1 1 calc R
C11 C 0.49345(4) 0.24441(6) 0.41404(4) 0.02330(17) Uani 1 1 d .
H11 H 0.4482 0.2455 0.4380 0.028 Uiso 1 1 calc R
C12 C 0.47175(4) 0.25110(5) 0.34899(4) 0.01651(14) Uani 1 1 d .
H12 H 0.4443 0.2042 0.3382 0.020 Uiso 1 1 calc R
C13 C 0.53270(4) 0.16971(6) 0.42559(4) 0.0307(2) Uani 1 1 d .
H13A H 0.5011 0.1265 0.4149 0.037 Uiso 1 1 calc R
H13B H 0.5449 0.1654 0.4673 0.037 Uiso 1 1 calc R
C14 C 0.46278(4) 0.33245(5) 0.11666(3) 0.01670(13) Uani 1 1 d .
C15 C 0.47553(4) 0.40926(5) 0.10608(4) 0.02220(16) Uani 1 1 d .
C16 C 0.44020(5) 0.44275(6) 0.05923(4) 0.02807(19) Uani 1 1 d .
H16 H 0.4475 0.4952 0.0518 0.034 Uiso 1 1 calc R
C17 C 0.39464(5) 0.40164(6) 0.02312(4) 0.0280(2) Uani 1 1 d .
C18 C 0.38527(4) 0.32499(6) 0.03333(4) 0.02419(17) Uani 1 1 d .
H18 H 0.3550 0.2964 0.0081 0.029 Uiso 1 1 calc R
C19 C 0.41907(4) 0.28873(5) 0.07962(4) 0.01961(15) Uani 1 1 d .
C20 C 0.52637(5) 0.45496(6) 0.14353(5) 0.0321(2) Uani 1 1 d .
H20A H 0.5285 0.4325 0.1824 0.048 Uiso 1 1 calc R
H20B H 0.5087 0.5073 0.1463 0.048 Uiso 1 1 calc R
H20C H 0.5750 0.4548 0.1263 0.048 Uiso 1 1 calc R
C21 C 0.35535(6) 0.43979(8) -0.02643(5) 0.0454(3) Uani 1 1 d .
H21A H 0.3710 0.4928 -0.0292 0.068 Uiso 1 1 calc R
H21B H 0.3029 0.4379 -0.0195 0.068 Uiso 1 1 calc R
H21C H 0.3667 0.4134 -0.0627 0.068 Uiso 1 1 calc R
C22 C 0.40597(5) 0.20607(6) 0.09125(5) 0.0288(2) Uani 1 1 d .
H22A H 0.3722 0.1858 0.0623 0.043 Uiso 1 1 calc R
H22B H 0.3850 0.1999 0.1300 0.043 Uiso 1 1 calc R
H22C H 0.4521 0.1785 0.0891 0.043 Uiso 1 1 calc R
C23 C 0.42117(4) 0.31904(5) 0.34006(4) 0.01607(14) Uani 1 1 d .
H23 H 0.4489 0.3663 0.3495 0.019 Uiso 1 1 calc R
C24 C 0.35556(4) 0.31571(5) 0.37917(4) 0.01902(15) Uani 1 1 d .
C25 C 0.31385(4) 0.25014(6) 0.38497(4) 0.02383(18) Uani 1 1 d .
H25 H 0.3302 0.2046 0.3672 0.029 Uiso 1 1 calc R
C26 C 0.24877(4) 0.24930(7) 0.41606(4) 0.0315(2) Uani 1 1 d .
H26 H 0.2214 0.2038 0.4192 0.038 Uiso 1 1 calc R
C27 C 0.22457(5) 0.31484(7) 0.44204(5) 0.0366(3) Uani 1 1 d .
H27 H 0.1794 0.3152 0.4619 0.044 Uiso 1 1 calc R
C28 C 0.26575(5) 0.38008(7) 0.43929(5) 0.0340(2) Uani 1 1 d .
H28 H 0.2496 0.4248 0.4583 0.041 Uiso 1 1 calc R
C29 C 0.33141(4) 0.38066(6) 0.40846(4) 0.02442(18) Uani 1 1 d .
C30 C 0.36256(6) 0.50883(6) 0.43845(5) 0.0350(2) Uani 1 1 d .
H30 H 0.3105 0.5247 0.4365 0.042 Uiso 1 1 calc R
C31 C 0.40944(7) 0.56979(6) 0.41264(6) 0.0450(3) Uani 1 1 d .
H31A H 0.4604 0.5539 0.4140 0.068 Uiso 1 1 calc R
H31B H 0.4035 0.6168 0.4348 0.068 Uiso 1 1 calc R
H31C H 0.3951 0.5785 0.3723 0.068 Uiso 1 1 calc R
C32 C 0.38253(8) 0.49102(7) 0.50060(5) 0.0502(3) Uani 1 1 d .
H32A H 0.3502 0.4514 0.5155 0.075 Uiso 1 1 calc R
H32B H 0.3774 0.5369 0.5243 0.075 Uiso 1 1 calc R
H32C H 0.4329 0.4732 0.5022 0.075 Uiso 1 1 calc R
C33 C 0.40507(4) 0.43220(5) 0.25685(4) 0.01948(15) Uani 1 1 d .
C34 C 0.32787(4) 0.34527(5) 0.17612(4) 0.01996(16) Uani 1 1 d .
C35 C 0.28030(4) 0.35188(5) 0.28127(4) 0.01803(14) Uani 1 1 d .
C36 C 0.30456(4) 0.17971(4) 0.23876(4) 0.01798(15) Uani 1 1 d .
C37 C 0.30460(4) 0.09251(5) 0.24185(5) 0.0265(2) Uani 1 1 d .
C38 C 0.38035(6) 0.06077(6) 0.24327(9) 0.0861(7) Uani 1 1 d .
H38A H 0.3781 0.0053 0.2448 0.129 Uiso 1 1 calc R
H38B H 0.4057 0.0798 0.2777 0.129 Uiso 1 1 calc R
H38C H 0.4065 0.0766 0.2083 0.129 Uiso 1 1 calc R
C39 C 0.26608(7) 0.06026(7) 0.18933(6) 0.0536(4) Uani 1 1 d .
H39A H 0.2917 0.0758 0.1540 0.080 Uiso 1 1 calc R
H39B H 0.2161 0.0793 0.1882 0.080 Uiso 1 1 calc R
H39C H 0.2655 0.0048 0.1918 0.080 Uiso 1 1 calc R
C40 C 0.26171(12) 0.07068(8) 0.29548(8) 0.0932(7) Uani 1 1 d .
H40A H 0.2530 0.0158 0.2954 0.140 Uiso 1 1 calc R
H40B H 0.2151 0.0976 0.2955 0.140 Uiso 1 1 calc R
H40C H 0.2893 0.0846 0.3302 0.140 Uiso 1 1 calc R

loop_
_atom_site_aniso_label
_atom_site_aniso_U_11
_atom_site_aniso_U_22
_atom_site_aniso_U_33
_atom_site_aniso_U_23
_atom_site_aniso_U_13
_atom_site_aniso_U_12
Ru1 0.01102(2) 0.01135(2) 0.01464(2) 0.00006(2) 0.00126(2) 0.00000(2)
O1 0.0322(3) 0.0256(3) 0.0322(4) -0.0100(3) 0.0077(3) 0.0025(3)
O2 0.0365(3) 0.0170(3) 0.0405(5) -0.0010(3) 0.0081(3) -0.0043(2)
O3 0.0210(3) 0.0371(4) 0.0235(4) 0.0032(3) -0.0008(2) 0.0075(2)
O4 0.0180(2) 0.0240(3) 0.0291(4) 0.0007(3) 0.0043(2) 0.0033(2)
O5 0.01388(19) 0.0132(2) 0.0267(3) 0.0002(2) -0.0027(2) -0.00110(15)
O6 0.0162(2) 0.0204(3) 0.0418(4) 0.0007(3) -0.0062(2) -0.0004(2)
N1 0.01182(18) 0.0196(3) 0.0139(3) -0.0021(3) 0.0009(2) 0.00161(17)
N2 0.0125(2) 0.0251(4) 0.0153(3) -0.0012(3) 0.0006(2) 0.0021(2)
C1 0.0130(2) 0.0150(3) 0.0153(3) -0.0018(3) -0.0007(2) -0.0025(2)
C2 0.0155(3) 0.0288(4) 0.0181(4) -0.0035(3) 0.0009(3) 0.0053(3)
C3 0.0137(3) 0.0373(5) 0.0174(4) -0.0036(3) 0.0018(3) 0.0045(3)
C4 0.0131(3) 0.0206(4) 0.0146(3) 0.0004(3) -0.0001(2) 0.0003(2)
C5 0.0155(3) 0.0285(5) 0.0182(4) -0.0020(3) -0.0002(2) -0.0041(3)
C6 0.0200(3) 0.0487(6) 0.0178(4) -0.0054(4) -0.0031(3) -0.0064(3)
C7 0.0193(3) 0.0642(8) 0.0195(5) 0.0072(5) -0.0031(3) 0.0044(4)
C8 0.0220(3) 0.0422(6) 0.0262(5) 0.0139(4) 0.0027(3) 0.0104(4)
C9 0.0181(3) 0.0246(4) 0.0248(4) 0.0051(3) 0.0027(3) 0.0043(3)
C10 0.0240(4) 0.0472(6) 0.0147(4) -0.0036(4) -0.0023(3) -0.0011(4)
C11 0.0194(3) 0.0341(5) 0.0164(4) 0.0048(4) 0.0024(3) 0.0021(3)
C12 0.0141(3) 0.0183(4) 0.0172(4) 0.0016(3) 0.0008(2) -0.0009(2)
C13 0.0248(4) 0.0418(6) 0.0255(5) 0.0152(4) 0.0036(3) 0.0065(4)
C14 0.0149(3) 0.0221(4) 0.0131(3) -0.0013(3) 0.0012(2) 0.0018(3)
C15 0.0232(3) 0.0244(4) 0.0189(4) -0.0013(3) 0.0054(3) -0.0018(3)
C16 0.0332(4) 0.0251(5) 0.0259(5) 0.0048(4) 0.0083(4) 0.0039(4)
C17 0.0254(4) 0.0398(6) 0.0188(4) 0.0048(4) 0.0028(3) 0.0115(4)
C18 0.0204(3) 0.0371(5) 0.0151(3) -0.0048(3) -0.0022(2) 0.0068(3)
C19 0.0172(3) 0.0242(4) 0.0174(4) -0.0050(3) 0.0000(3) 0.0029(3)
C20 0.0386(5) 0.0287(5) 0.0289(5) -0.0027(4) 0.0054(4) -0.0134(4)
C21 0.0423(5) 0.0605(9) 0.0334(7) 0.0173(6) -0.0033(5) 0.0170(5)
C22 0.0298(4) 0.0239(5) 0.0326(6) -0.0070(4) -0.0050(4) -0.0004(3)
C23 0.0138(3) 0.0180(4) 0.0164(4) -0.0002(3) 0.0023(2) -0.0017(2)
C24 0.0145(3) 0.0268(4) 0.0158(4) 0.0018(3) 0.0010(2) 0.0003(3)
C25 0.0175(3) 0.0311(5) 0.0229(5) 0.0072(4) 0.0010(3) -0.0026(3)
C26 0.0192(3) 0.0477(6) 0.0277(5) 0.0158(5) 0.0014(3) -0.0074(4)
C27 0.0200(3) 0.0653(8) 0.0243(5) 0.0108(5) 0.0089(3) 0.0037(4)
C28 0.0255(4) 0.0520(7) 0.0246(5) -0.0038(5) 0.0073(3) 0.0102(4)
C29 0.0204(3) 0.0325(5) 0.0204(4) -0.0015(4) 0.0027(3) 0.0043(3)
C30 0.0505(6) 0.0259(5) 0.0285(5) -0.0064(4) 0.0009(4) 0.0140(4)
C31 0.0767(8) 0.0219(5) 0.0364(7) -0.0027(5) -0.0034(6) 0.0051(5)
C32 0.0840(9) 0.0369(6) 0.0298(6) -0.0049(5) -0.0048(6) -0.0039(7)
C33 0.0192(3) 0.0173(3) 0.0219(4) 0.0000(3) 0.0041(3) 0.0000(2)
C34 0.0162(3) 0.0219(4) 0.0218(4) -0.0003(3) 0.0032(3) 0.0024(3)
C35 0.0186(3) 0.0157(3) 0.0198(4) 0.0018(3) 0.0006(3) 0.0003(2)
C36 0.0153(2) 0.0164(3) 0.0223(4) -0.0002(3) -0.0015(2) -0.0011(2)
C37 0.0254(3) 0.0147(3) 0.0395(6) 0.0009(4) -0.0067(4) -0.0033(3)
C38 0.0384(5) 0.0157(4) 0.204(2) -0.0051(9) -0.0516(10) 0.0069(4)
C39 0.0623(7) 0.0250(6) 0.0733(10) -0.0172(6) -0.0347(7) 0.0049(5)
C40 0.190(2) 0.0258(7) 0.0636(12) 0.0008(7) 0.0474(13) -0.0342(10)

loop_
_atom_type_symbol
_atom_type_description
_atom_type_scat_dispersion_real
_atom_type_scat_dispersion_imag
_atom_type_scat_source
C C 0.0033 0.0016 'International Tables Vol C Tables 4.2.6.8 and 6.1.1.4'
H H 0.0000 0.0000 'International Tables Vol C Tables 4.2.6.8 and 6.1.1.4'
N N 0.0061 0.0033 'International Tables Vol C Tables 4.2.6.8 and 6.1.1.4'
O O 0.0106 0.0060 'International Tables Vol C Tables 4.2.6.8 and 6.1.1.4'
Ru Ru -1.2594 0.8363 'International Tables Vol C Tables 4.2.6.8 and 6.1.1.4'

loop_
_geom_angle_atom_site_label_1
_geom_angle_atom_site_label_2
_geom_angle_atom_site_label_3
_geom_angle
_geom_angle_publ_flag
C33 Ru1 C35 91.90(3) yes
C33 Ru1 C34 92.79(4) yes
C35 Ru1 C34 81.36(3) yes
C33 Ru1 O5 170.34(3) yes
C35 Ru1 O5 94.22(3) yes
C34 Ru1 O5 95.50(3) yes
C33 Ru1 C1 93.95(3) yes
C35 Ru1 C1 174.13(3) yes
C34 Ru1 C1 98.79(3) yes
O5 Ru1 C1 79.92(2) yes
C33 Ru1 C23 86.09(3) yes
C35 Ru1 C23 91.56(3) yes
C34 Ru1 C23 172.79(3) yes
O5 Ru1 C23 86.29(3) yes
C1 Ru1 C23 88.39(3) yes
C29 O1 C30 119.96(8) ?
C36 O5 Ru1 122.42(5) ?
C1 N1 C4 129.92(6) ?
C1 N1 C2 111.44(7) ?
C4 N1 C2 118.39(6) ?
C1 N2 C14 128.57(6) ?
C1 N2 C3 112.39(6) ?
C14 N2 C3 117.85(7) ?
N1 C1 N2 108.58(6) ?
N1 C1 Ru1 127.00(6) ?
N2 C1 Ru1 123.81(5) ?
N1 C2 C3 102.77(6) ?
N2 C3 C2 101.74(6) ?
N1 C4 C5 107.50(6) ?
N1 C4 C9 107.79(7) ?
C5 C4 C9 109.06(6) ?
N1 C4 C12 114.13(6) ?
C5 C4 C12 111.23(7) ?
C9 C4 C12 106.99(7) ?
C6 C5 C4 110.05(7) ?
C7 C6 C5 109.52(8) ?
C7 C6 C10 109.57(9) ?
C5 C6 C10 108.91(7) ?
C6 C7 C8 109.78(7) ?
C13 C8 C7 110.34(9) ?
C13 C8 C9 108.96(7) ?
C7 C8 C9 108.95(8) ?
C8 C9 C4 110.99(8) ?
C11 C10 C6 109.03(8) ?
C13 C11 C10 109.09(7) ?
C13 C11 C12 110.81(8) ?
C10 C11 C12 111.59(7) ?
C23 C12 C4 115.87(7) ?
C23 C12 C11 110.18(7) ?
C4 C12 C11 107.07(6) ?
C11 C13 C8 108.41(8) ?
C15 C14 C19 121.50(8) ?
C15 C14 N2 119.47(7) ?
C19 C14 N2 118.88(8) ?
C16 C15 C14 117.92(8) ?
C16 C15 C20 120.56(9) ?
C14 C15 C20 121.52(8) ?
C17 C16 C15 121.82(9) ?
C18 C17 C16 118.95(9) ?
C18 C17 C21 120.27(10) ?
C16 C17 C21 120.77(11) ?
C17 C18 C19 121.58(8) ?
C18 C19 C14 118.12(8) ?
C18 C19 C22 120.72(8) ?
C14 C19 C22 121.08(8) ?
C24 C23 C12 112.13(7) ?
C24 C23 Ru1 105.62(5) ?
C12 C23 Ru1 114.44(5) ?
C25 C24 C29 117.11(7) ?
C25 C24 C23 122.07(8) ?
C29 C24 C23 120.69(8) ?
C24 C25 C26 122.08(10) ?
C27 C26 C25 119.52(10) ?
C26 C27 C28 120.12(8) ?
C27 C28 C29 120.24(10) ?
O1 C29 C24 115.46(7) ?
O1 C29 C28 123.64(9) ?
C24 C29 C28 120.79(9) ?
O1 C30 C31 104.66(9) ?
O1 C30 C32 110.96(9) ?
C31 C30 C32 112.60(10) ?
O2 C33 Ru1 177.88(9) ?
O3 C34 Ru1 164.08(7) ?
O4 C35 Ru1 174.98(8) ?
O6 C36 O5 124.39(8) ?
O6 C36 C37 120.29(7) ?
O5 C36 C37 115.30(6) ?
C38 C37 C39 108.21(11) ?
C38 C37 C40 111.80(13) ?
C39 C37 C40 108.22(11) ?
C38 C37 C36 111.91(7) ?
C39 C37 C36 109.74(8) ?
C40 C37 C36 106.91(9) ?

loop_
_geom_bond_atom_site_label_1
_geom_bond_atom_site_label_2
_geom_bond_distance
_geom_bond_publ_flag
Ru1 C33 1.8704(8) yes
Ru1 C35 1.9657(7) yes
Ru1 C34 1.9937(9) yes
Ru1 O5 2.1007(5) yes
Ru1 C1 2.1067(7) yes
Ru1 C23 2.1933(8) yes
O1 C29 1.3707(12) ?
O1 C30 1.4371(12) ?
O2 C33 1.1438(10) ?
O3 C34 1.1372(11) ?
O4 C35 1.1339(9) ?
O5 C36 1.2845(8) ?
O6 C36 1.2371(9) ?
N1 C1 1.3358(10) ?
N1 C4 1.4822(11) ?
N1 C2 1.4899(10) ?
N2 C1 1.3492(10) ?
N2 C14 1.4262(10) ?
N2 C3 1.4724(9) ?
C2 C3 1.5114(12) ?
C4 C5 1.5444(11) ?
C4 C9 1.5445(12) ?
C4 C12 1.5479(10) ?
C5 C6 1.5344(13) ?
C6 C7 1.5266(15) ?
C6 C10 1.5411(12) ?
C7 C8 1.5316(16) ?
C8 C13 1.5302(12) ?
C8 C9 1.5318(13) ?
C10 C11 1.5387(13) ?
C11 C13 1.5255(13) ?
C11 C12 1.5571(12) ?
C12 C23 1.5313(11) ?
C14 C15 1.3956(13) ?
C14 C19 1.4041(11) ?
C15 C16 1.3926(13) ?
C15 C20 1.5074(13) ?
C16 C17 1.3869(15) ?
C17 C18 1.3821(15) ?
C17 C21 1.5106(14) ?
C18 C19 1.3914(12) ?
C19 C22 1.5011(13) ?
C23 C24 1.5093(10) ?
C24 C25 1.3944(12) ?
C24 C29 1.4017(13) ?
C25 C26 1.3971(12) ?
C26 C27 1.3756(17) ?
C27 C28 1.3790(16) ?
C28 C29 1.4033(12) ?
C30 C31 1.5016(16) ?
C30 C32 1.5126(15) ?
C36 C37 1.5386(12) ?
C37 C38 1.5039(13) ?
C37 C39 1.5146(15) ?
C37 C40 1.5173(18) ?
